data_7035375
loop_
_publ_author_name
'P\/lotek, Micha\/l'
'Starosta, Rados\/law'
'Komarnicka, Urszula K.'
'Sk\'orska-Stania, Agnieszka'
'Je\.zowska-Bojczuk, Ma\/lgorzata'
'Stochel, Gra\.zyna'
'Kyzio\/l, Agnieszka'

_publ_section_title
;
 New ruthenium(ii) coordination compounds possessing bidentate
 aminomethylphosphane ligands: synthesis, characterization and preliminary
 biological study in vitro.
;
_journal_issue 31
_journal_name_full 'Dalton transactions (Cambridge, England : 2003)'
_journal_page_first 13969
_journal_page_last 13978
_journal_paper_doi 10.1039/c5dt01119a
_journal_volume 44
_journal_year 2015
_chemical_formula_moiety 'C38 H46 Cl2 N4 O2 P2 Ru, 2(C2 H3 N)'
_chemical_formula_sum 'C42 H52 Cl2 N6 O2 P2 Ru'
_chemical_formula_weight 906.8
_chemical_name_systematic
(OC-6-33)-bis(acetonitrile)dichlorobis{[4-(tetrahydro-1,4-oxazino)methyl]diphenylphosphine-?P}ruthenium(II)
_space_group_IT_number 15
_symmetry_cell_setting monoclinic
_symmetry_Int_Tables_number 15
_symmetry_space_group_name_Hall '-C 2yc'
_symmetry_space_group_name_H-M 'C 1 2/c 1'
_atom_sites_solution_hydrogens geom
_audit_creation_date 2015-03-14T06:35:02-00:00
_audit_creation_method 'WinGX routine CIF_UPDATE'
_audit_update_record
;
2015-05-07 deposited with the CCDC.
2015-06-08 downloaded from the CCDC.
;
_cell_angle_alpha 90
_cell_angle_beta 101.725(2)
_cell_angle_gamma 90
_cell_formula_units_Z 4
_cell_length_a 11.7701(3)
_cell_length_b 15.4658(4)
_cell_length_c 23.8880(5)
_cell_measurement_reflns_used 4757
_cell_measurement_temperature 100(2)
_cell_measurement_theta_max 31.82
_cell_measurement_theta_min 3.02
_cell_measurement_wavelength 0.71073
_cell_volume 4257.70(18)
_computing_cell_refinement 'CrysalisPro  Version 1.171.33.66 (Agilent Technologies, 2010)'
_computing_data_collection 'CrysalisPro  Version 1.171.33.66 (Agilent Technologies, 2010)'
_computing_data_reduction 'CrysalisPro  Version 1.171.33.66 (Agilent Technologies, 2010)'
_computing_publication_material 'WinGX publication routines (Farrugia, 1999)'
_computing_structure_refinement 'SHELXL-2014/6 (Sheldrick, 2014)'
_computing_structure_solution 'SIR-92 (Altomare et al., 1994)'
_diffrn_ambient_temperature 100(2)
_diffrn_measured_fraction_theta_max 0.822
_diffrn_measurement_details
;
  1 omega  -91.00    9.00   1.0000   20.0000
omega____ theta____ kappa____ phi______ frames
    -      -24.2777  -77.0000 -150.0000 100

  2 omega   35.00  107.00   1.0000   20.0000
omega____ theta____ kappa____ phi______ frames
    -       23.0277  178.0000  120.0000 72

;
_diffrn_measurement_device_type 'Xcalibur, Ruby'
_diffrn_orient_matrix_UB_11 -0.0608788000
_diffrn_orient_matrix_UB_12 -0.0006239000
_diffrn_orient_matrix_UB_13 -0.0018016000
_diffrn_orient_matrix_UB_21 0.0008781000
_diffrn_orient_matrix_UB_22 0.0450350000
_diffrn_orient_matrix_UB_23 0.0056853000
_diffrn_orient_matrix_UB_31 -0.0089236000
_diffrn_orient_matrix_UB_32 0.0086529000
_diffrn_orient_matrix_UB_33 -0.0297416000
_diffrn_radiation_monochromator graphite
_diffrn_radiation_type MoK\a
_diffrn_radiation_wavelength 0.71073
_diffrn_reflns_av_R_equivalents 0.0202
_diffrn_reflns_av_unetI/netI 0.039
_diffrn_reflns_Laue_measured_fraction_full 0.957
_diffrn_reflns_Laue_measured_fraction_max 0.822
_diffrn_reflns_limit_h_max 4
_diffrn_reflns_limit_h_min -17
_diffrn_reflns_limit_k_max 19
_diffrn_reflns_limit_k_min -11
_diffrn_reflns_limit_l_max 35
_diffrn_reflns_limit_l_min -29
_diffrn_reflns_number 9470
_diffrn_reflns_point_group_measured_fraction_full 0.957
_diffrn_reflns_point_group_measured_fraction_max 0.822
_diffrn_reflns_theta_full 25.000
_diffrn_reflns_theta_max 31.893
_diffrn_reflns_theta_min 3.024
_exptl_absorpt_coefficient_mu 0.612
_exptl_absorpt_correction_T_max 1.00000
_exptl_absorpt_correction_T_min 0.97827
_exptl_absorpt_correction_type multi-scan
_exptl_absorpt_process_details
;
CrysAlisPro, Agilent Technologies,
Version 1.171.36.20 (release 27-06-2012 CrysAlis171 .NET)
(compiled Jul 11 2012,15:38:31)
Empirical absorption correction using spherical harmonics,
 implemented in SCALE3 ABSPACK scaling algorithm.
;
_exptl_crystal_colour yellow
_exptl_crystal_density_diffrn 1.415
_exptl_crystal_description needle
_exptl_crystal_F_000 1880
_exptl_crystal_size_max 0.2
_exptl_crystal_size_mid 0.1
_exptl_crystal_size_min 0.05
_refine_diff_density_max 1.11
_refine_diff_density_min -0.641
_refine_diff_density_rms 0.088
_refine_ls_extinction_method none
_refine_ls_goodness_of_fit_ref 1.041
_refine_ls_hydrogen_treatment constr
_refine_ls_matrix_type full
_refine_ls_number_parameters 252
_refine_ls_number_reflns 6038
_refine_ls_number_restraints 0
_refine_ls_restrained_S_all 1.041
_refine_ls_R_factor_all 0.0505
_refine_ls_R_factor_gt 0.0402
_refine_ls_shift/su_max 0.001
_refine_ls_shift/su_mean 0
_refine_ls_structure_factor_coef Fsqd
_refine_ls_weighting_details 'w=1/[\s^2^(Fo^2^)+(0.0465P)^2^+7.7969P] where P=(Fo^2^+2Fc^2^)/3'
_refine_ls_weighting_scheme calc
_refine_ls_wR_factor_gt 0.0978
_refine_ls_wR_factor_ref 0.1053
_reflns_Friedel_coverage 0
_reflns_number_gt 5071
_reflns_number_total 6038
_reflns_threshold_expression 'I > 2\s(I)'
_cod_data_source_file c5dt01119a2.cif
_cod_data_source_block rupm1a
_cod_depositor_comments 'Adding full bibliography for 7035374--7035378.cif.'
_cod_original_cell_volume 4257.69(18)
_cod_original_sg_symbol_H-M 'C 2/c'
_cod_database_code 7035375
_shelx_estimated_absorpt_t_min 0.887
_shelx_estimated_absorpt_t_max 0.97

loop_
_symmetry_equiv_pos_as_xyz
'x, y, z'
'-x, y, -z+1/2'
'x+1/2, y+1/2, z'
'-x+1/2, y+1/2, -z+1/2'
'-x, -y, -z'
'x, -y, z-1/2'
'-x+1/2, -y+1/2, -z'
'x+1/2, -y+1/2, z-1/2'

loop_
_atom_site_label
_atom_site_type_symbol
_atom_site_fract_x
_atom_site_fract_y
_atom_site_fract_z
_atom_site_U_iso_or_equiv
_atom_site_adp_type
_atom_site_occupancy
_atom_site_site_symmetry_order
_atom_site_calc_flag
_atom_site_refinement_flags_posn
_atom_site_refinement_flags_adp
_atom_site_refinement_flags_occupancy
Ru1 Ru 0.5 0.60650(2) 0.75 0.01667(7) Uani 1 2 d S T P
P1 P 0.48571(5) 0.60934(3) 0.84694(2) 0.01554(11) Uani 1 1 d . . .
Cl1 Cl 0.64986(6) 0.71670(4) 0.76798(2) 0.03181(15) Uani 1 1 d . . .
N4 N 0.3742(2) 0.51817(14) 0.73269(8) 0.0288(5) Uani 1 1 d . . .
C21 C 0.35445(19) 0.55580(15) 0.85905(9) 0.0192(4) Uani 1 1 d . . .
C31 C 0.60459(19) 0.56047(14) 0.89835(9) 0.0175(4) Uani 1 1 d . . .
C22 C 0.2544(2) 0.60180(17) 0.86241(11) 0.0262(5) Uani 1 1 d . . .
H22 H 0.2559 0.6619 0.8624 0.031 Uiso 1 1 calc R U .
C26 C 0.3489(2) 0.46533(15) 0.85739(9) 0.0230(5) Uani 1 1 d . . .
H26 H 0.4146 0.4335 0.8546 0.028 Uiso 1 1 calc R U .
C34 C 0.7957(2) 0.50289(15) 0.97951(10) 0.0229(4) Uani 1 1 d . . .
H34 H 0.8591 0.4842 1.0067 0.028 Uiso 1 1 calc R U .
C32 C 0.7182(2) 0.57874(15) 0.89213(9) 0.0204(4) Uani 1 1 d . . .
H32 H 0.7302 0.6102 0.8607 0.025 Uiso 1 1 calc R U .
C25 C 0.2459(2) 0.42264(18) 0.85996(10) 0.0291(5) Uani 1 1 d . . .
H25 H 0.2431 0.3626 0.8587 0.035 Uiso 1 1 calc R U .
C36 C 0.5884(2) 0.51217(15) 0.94561(9) 0.0198(4) Uani 1 1 d . . .
H36 H 0.5137 0.4991 0.9502 0.024 Uiso 1 1 calc R U .
C33 C 0.8128(2) 0.55018(15) 0.93255(10) 0.0229(4) Uani 1 1 d . . .
H33 H 0.8878 0.5628 0.9281 0.028 Uiso 1 1 calc R U .
C23 C 0.1523(2) 0.5590(2) 0.86575(12) 0.0349(6) Uani 1 1 d . . .
H23 H 0.0866 0.5904 0.8689 0.042 Uiso 1 1 calc R U .
C24 C 0.1480(2) 0.4693(2) 0.86433(12) 0.0346(6) Uani 1 1 d . . .
H24 H 0.0794 0.4407 0.8663 0.042 Uiso 1 1 calc R U .
C41 C 0.2931(3) 0.47511(19) 0.72131(11) 0.0382(7) Uani 1 1 d . . .
C42 C 0.1853(3) 0.4246(2) 0.70521(14) 0.0523(9) Uani 1 1 d . . .
H42A H 0.1227 0.4555 0.7163 0.079 Uiso 1 1 calc R U .
H42B H 0.1949 0.3697 0.7243 0.079 Uiso 1 1 calc R U .
H42C H 0.1681 0.4158 0.6646 0.079 Uiso 1 1 calc R U .
N1 N 0.47759(15) 0.72081(12) 0.93812(7) 0.0168(3) Uani 1 1 d . . .
C1 C 0.4801(2) 0.71929(14) 0.87698(9) 0.0183(4) Uani 1 1 d . . .
H1A H 0.5472 0.7516 0.871 0.022 Uiso 1 1 calc R U .
H1B H 0.4114 0.7485 0.8561 0.022 Uiso 1 1 calc R U .
C35 C 0.6839(2) 0.48345(16) 0.98595(10) 0.0228(4) Uani 1 1 d . . .
H35 H 0.6726 0.4512 1.0172 0.027 Uiso 1 1 calc R U .
C11 C 0.59216(18) 0.73722(15) 0.97422(9) 0.0192(4) Uani 1 1 d . . .
H11A H 0.6192 0.7941 0.9659 0.023 Uiso 1 1 calc R U .
H11B H 0.6473 0.6948 0.966 0.023 Uiso 1 1 calc R U .
O1 O 0.50251(14) 0.79233(11) 1.05051(7) 0.0235(3) Uani 1 1 d . . .
C14 C 0.39616(19) 0.78528(15) 0.95219(9) 0.0200(4) Uani 1 1 d . . .
H14A H 0.3195 0.7758 0.9289 0.024 Uiso 1 1 calc R U .
H14B H 0.4214 0.8429 0.9444 0.024 Uiso 1 1 calc R U .
C13 C 0.39160(19) 0.77725(16) 1.01494(9) 0.0218(4) Uani 1 1 d . . .
H13A H 0.3363 0.8187 1.0242 0.026 Uiso 1 1 calc R U .
H13B H 0.3651 0.7198 1.0223 0.026 Uiso 1 1 calc R U .
C12 C 0.5848(2) 0.73203(16) 1.03661(9) 0.0226(4) Uani 1 1 d . . .
H12A H 0.5626 0.6739 1.0452 0.027 Uiso 1 1 calc R U .
H12B H 0.6607 0.7438 1.0601 0.027 Uiso 1 1 calc R U .
N1A N 0.3713(4) 0.3157(3) 0.6511(2) 0.0880(13) Uani 1 1 d . . .
C1A C 0.4573(4) 0.2821(3) 0.6716(2) 0.0729(13) Uani 1 1 d . . .
C2A C 0.5601(5) 0.2398(5) 0.6872(3) 0.104(2) Uani 1 1 d . . .
H2A1 H 0.5712 0.2024 0.6567 0.157 Uiso 1 1 calc R U .
H2A2 H 0.5595 0.206 0.7208 0.157 Uiso 1 1 calc R U .
H2A3 H 0.6222 0.281 0.695 0.157 Uiso 1 1 calc R U .

loop_
_atom_site_aniso_label
_atom_site_aniso_U_11
_atom_site_aniso_U_22
_atom_site_aniso_U_33
_atom_site_aniso_U_23
_atom_site_aniso_U_13
_atom_site_aniso_U_12
Ru1 0.02874(13) 0.00958(13) 0.01298(11) 0 0.00728(8) 0
P1 0.0233(3) 0.0115(3) 0.0127(2) -0.00064(17) 0.00554(18) -0.00058(19)
Cl1 0.0463(4) 0.0284(3) 0.0198(3) 0.0049(2) 0.0043(2) -0.0165(3)
N4 0.0538(14) 0.0210(11) 0.0135(8) -0.0017(7) 0.0112(8) -0.0103(9)
C21 0.0243(10) 0.0201(12) 0.0130(9) 0.0010(7) 0.0033(7) -0.0019(8)
C31 0.0251(10) 0.0125(10) 0.0158(9) -0.0025(7) 0.0062(7) 0.0004(8)
C22 0.0265(11) 0.0224(13) 0.0292(12) -0.0004(9) 0.0043(9) -0.0004(9)
C26 0.0305(11) 0.0209(12) 0.0180(10) 0.0022(8) 0.0058(8) -0.0033(9)
C34 0.0260(11) 0.0202(12) 0.0216(10) -0.0020(8) 0.0024(8) 0.0045(9)
C32 0.0290(11) 0.0128(11) 0.0213(10) -0.0009(8) 0.0092(8) -0.0024(8)
C25 0.0378(13) 0.0243(13) 0.0236(11) 0.0042(9) 0.0025(9) -0.0092(10)
C36 0.0252(10) 0.0183(11) 0.0171(9) -0.0010(8) 0.0068(8) 0.0003(8)
C33 0.0231(10) 0.0177(12) 0.0287(11) -0.0033(8) 0.0069(8) -0.0012(8)
C23 0.0227(11) 0.0416(17) 0.0399(15) 0.0018(12) 0.0051(10) -0.0006(11)
C24 0.0266(12) 0.0433(17) 0.0316(13) 0.0062(11) 0.0003(10) -0.0123(11)
C41 0.0594(19) 0.0321(16) 0.0215(12) 0.0029(10) 0.0045(12) -0.0165(13)
C42 0.062(2) 0.056(2) 0.0359(16) 0.0033(15) 0.0025(14) -0.0286(18)
N1 0.0195(8) 0.0158(9) 0.0155(8) -0.0036(6) 0.0045(6) 0.0005(7)
C1 0.0273(10) 0.0123(11) 0.0163(9) -0.0013(7) 0.0067(8) 0.0011(8)
C35 0.0289(11) 0.0212(12) 0.0188(10) 0.0028(8) 0.0061(8) 0.0029(9)
C11 0.0202(9) 0.0197(11) 0.0188(9) -0.0057(8) 0.0064(7) -0.0014(8)
O1 0.0248(8) 0.0272(9) 0.0199(7) -0.0096(6) 0.0076(6) -0.0069(7)
C14 0.0219(10) 0.0194(11) 0.0196(10) -0.0030(8) 0.0066(8) 0.0010(8)
C13 0.0216(10) 0.0245(12) 0.0211(10) -0.0053(8) 0.0086(8) -0.0023(8)
C12 0.0239(10) 0.0241(12) 0.0193(10) -0.0041(8) 0.0030(8) -0.0047(9)
N1A 0.086(3) 0.087(3) 0.095(3) -0.023(3) 0.028(3) -0.018(3)
C1A 0.058(3) 0.069(3) 0.090(4) -0.002(2) 0.011(2) -0.022(2)
C2A 0.069(3) 0.149(6) 0.091(4) -0.001(4) 0.005(3) -0.011(4)

loop_
_atom_type_symbol
_atom_type_description
_atom_type_scat_dispersion_real
_atom_type_scat_dispersion_imag
_atom_type_scat_source
C C 0.0033 0.0016 'International Tables Vol C Tables 4.2.6.8 and 6.1.1.4'
H H 0 0 'International Tables Vol C Tables 4.2.6.8 and 6.1.1.4'
Cl Cl 0.1484 0.1585 'International Tables Vol C Tables 4.2.6.8 and 6.1.1.4'
N N 0.0061 0.0033 'International Tables Vol C Tables 4.2.6.8 and 6.1.1.4'
O O 0.0106 0.006 'International Tables Vol C Tables 4.2.6.8 and 6.1.1.4'
P P 0.1023 0.0942 'International Tables Vol C Tables 4.2.6.8 and 6.1.1.4'
Ru Ru -1.2594 0.8363 'International Tables Vol C Tables 4.2.6.8 and 6.1.1.4'

loop_
_geom_angle_atom_site_label_1
_geom_angle_atom_site_label_2
_geom_angle_atom_site_label_3
_geom_angle
_geom_angle_site_symmetry_1
_geom_angle_site_symmetry_3
N4 Ru1 N4 93.59(14) . 2_656
N4 Ru1 P1 91.04(6) . .
N4 Ru1 P1 90.42(6) 2_656 .
N4 Ru1 P1 90.42(6) . 2_656
N4 Ru1 P1 91.04(6) 2_656 2_656
P1 Ru1 P1 177.86(3) . 2_656
N4 Ru1 Cl1 87.82(7) . 2_656
N4 Ru1 Cl1 177.96(6) 2_656 2_656
P1 Ru1 Cl1 88.075(19) . 2_656
P1 Ru1 Cl1 90.425(19) 2_656 2_656
N4 Ru1 Cl1 177.96(6) . .
N4 Ru1 Cl1 87.82(7) 2_656 .
P1 Ru1 Cl1 90.43(2) . .
P1 Ru1 Cl1 88.07(2) 2_656 .
Cl1 Ru1 Cl1 90.81(4) 2_656 .
C31 P1 C21 105.24(10) . .
C31 P1 C1 101.68(10) . .
C21 P1 C1 104.87(10) . .
C31 P1 Ru1 117.06(7) . .
C21 P1 Ru1 112.25(7) . .
C1 P1 Ru1 114.41(7) . .
C41 N4 Ru1 172.2(3) . .
C22 C21 C26 118.5(2) . .
C22 C21 P1 122.01(18) . .
C26 C21 P1 118.96(17) . .
C36 C31 C32 118.8(2) . .
C36 C31 P1 123.51(17) . .
C32 C31 P1 117.47(16) . .
C23 C22 C21 120.8(2) . .
C25 C26 C21 120.5(2) . .
C33 C34 C35 120.0(2) . .
C33 C32 C31 120.6(2) . .
C24 C25 C26 120.2(2) . .
C35 C36 C31 120.3(2) . .
C34 C33 C32 120.1(2) . .
C24 C23 C22 120.2(3) . .
C25 C24 C23 119.8(2) . .
N4 C41 C42 176.5(4) . .
C1 N1 C11 112.72(17) . .
C1 N1 C14 112.62(17) . .
C11 N1 C14 108.21(16) . .
N1 C1 P1 114.20(15) . .
C34 C35 C36 120.2(2) . .
N1 C11 C12 109.90(17) . .
C13 O1 C12 109.66(16) . .
N1 C14 C13 109.06(18) . .
O1 C13 C14 111.35(17) . .
O1 C12 C11 111.76(19) . .
N1A C1A C2A 171.0(6) . .

loop_
_geom_bond_atom_site_label_1
_geom_bond_atom_site_label_2
_geom_bond_distance
_geom_bond_site_symmetry_2
Ru1 N4 1.996(2) .
Ru1 N4 1.996(2) 2_656
Ru1 P1 2.3561(5) .
Ru1 P1 2.3562(5) 2_656
Ru1 Cl1 2.4274(6) 2_656
Ru1 Cl1 2.4274(6) .
P1 C31 1.827(2) .
P1 C21 1.827(2) .
P1 C1 1.852(2) .
N4 C41 1.150(4) .
C21 C22 1.392(3) .
C21 C26 1.401(3) .
C31 C36 1.399(3) .
C31 C32 1.403(3) .
C22 C23 1.389(4) .
C26 C25 1.392(3) .
C34 C33 1.388(3) .
C34 C35 1.389(3) .
C32 C33 1.390(3) .
C25 C24 1.382(4) .
C36 C35 1.396(3) .
C23 C24 1.388(4) .
C41 C42 1.473(4) .
N1 C1 1.467(3) .
N1 C11 1.468(3) .
N1 C14 1.469(3) .
C11 C12 1.512(3) .
O1 C13 1.425(3) .
O1 C12 1.432(3) .
C14 C13 1.516(3) .
N1A C1A 1.155(6) .
C1A C2A 1.359(8) .

loop_
_geom_torsion_atom_site_label_1
_geom_torsion_atom_site_label_2
_geom_torsion_atom_site_label_3
_geom_torsion_atom_site_label_4
_geom_torsion
C31 P1 C21 C22 134.62(19)
C1 P1 C21 C22 27.8(2)
Ru1 P1 C21 C22 -96.99(18)
C31 P1 C21 C26 -53.97(19)
C1 P1 C21 C26 -160.79(17)
Ru1 P1 C21 C26 74.41(18)
C21 P1 C31 C36 -16.0(2)
C1 P1 C31 C36 93.11(19)
Ru1 P1 C31 C36 -141.47(16)
C21 P1 C31 C32 169.28(17)
C1 P1 C31 C32 -81.59(18)
Ru1 P1 C31 C32 43.83(19)
C26 C21 C22 C23 1.9(3)
P1 C21 C22 C23 173.3(2)
C22 C21 C26 C25 -1.0(3)
P1 C21 C26 C25 -172.70(17)
C36 C31 C32 C33 -0.7(3)
P1 C31 C32 C33 174.24(17)
C21 C26 C25 C24 -0.2(3)
C32 C31 C36 C35 0.5(3)
P1 C31 C36 C35 -174.12(17)
C35 C34 C33 C32 0.5(3)
C31 C32 C33 C34 0.2(3)
C21 C22 C23 C24 -1.6(4)
C26 C25 C24 C23 0.5(4)
C22 C23 C24 C25 0.4(4)
C11 N1 C1 P1 98.68(19)
C14 N1 C1 P1 -138.53(16)
C31 P1 C1 N1 -49.67(17)
C21 P1 C1 N1 59.76(17)
Ru1 P1 C1 N1 -176.82(12)
C33 C34 C35 C36 -0.7(4)
C31 C36 C35 C34 0.2(3)
C1 N1 C11 C12 -176.26(18)
C14 N1 C11 C12 58.5(2)
C1 N1 C14 C13 175.25(18)
C11 N1 C14 C13 -59.5(2)
C12 O1 C13 C14 -58.4(2)
N1 C14 C13 O1 60.5(2)
C13 O1 C12 C11 57.1(2)
N1 C11 C12 O1 -58.1(2)
